data_7710076
loop_
_publ_author_name
'Li, Yu-Kong'
'Ying, Ting-Ting'
'Zhang, Hao'
'Tan, Yu-Hui'
'Tang, Yun-Zhi'
'Wang, Fang-Xin'
'Wan, Ming-Yang'

_publ_section_title
;
 Unusual symmetry breaking in high-temperature enantiomeric ferroelectrics
 with large spontaneous polarization
;
_journal_name_full 'Dalton Transactions'
_journal_paper_doi 10.1039/D2DT00592A
_journal_year 2022
_chemical_absolute_configuration ad.
_chemical_formula_moiety 'Cd Cl4, 2(C9 H14 N)'
_chemical_formula_sum 'C18 H28 Cd Cl4 N2'
_chemical_formula_weight 526.62
_space_group_crystal_system monoclinic
_space_group_IT_number 5
_space_group_name_Hall 'C 2y'
_space_group_name_H-M_alt 'C 1 2 1'
_atom_sites_solution_hydrogens geom
_audit_creation_date 2022-03-19
_audit_creation_method
;
Olex2 1.3
(compiled 2020.11.12 svn.r5f609507 for OlexSys, GUI svn.r6408)
;
_audit_update_record
;
2022-03-19 deposited with the CCDC.	2022-03-31 downloaded from the CCDC.
;
_cell_angle_alpha 90
_cell_angle_beta 94.0760(10)
_cell_angle_gamma 90
_cell_formula_units_Z 2
_cell_length_a 35.8807(16)
_cell_length_b 5.4904(2)
_cell_length_c 5.4314(2)
_cell_measurement_reflns_used 3203
_cell_measurement_temperature 300.0
_cell_measurement_theta_max 24.73
_cell_measurement_theta_min 2.23
_cell_volume 1067.28(7)
_computing_cell_refinement 'CrysAlisPro 1.171.40.39a (Rigaku OD, 2019)'
_computing_data_collection 'CrysAlisPro 1.171.40.39a (Rigaku OD, 2019)'
_computing_data_reduction 'CrysAlisPro 1.171.40.39a (Rigaku OD, 2019)'
_computing_molecular_graphics 'Olex2 1.3 (Dolomanov et al., 2009)'
_computing_publication_material 'Olex2 1.3 (Dolomanov et al., 2009)'
_computing_structure_refinement 'SHELXL 2018/3 (Sheldrick, 2015)'
_computing_structure_solution 'ShelXT (Sheldrick, 2015)'
_diffrn_ambient_temperature 300.0
_diffrn_measured_fraction_theta_full 0.947
_diffrn_measured_fraction_theta_max 0.957
_diffrn_measurement_device_type 'XtaLAB Synergy R, HyPix'
_diffrn_measurement_method '\w scans'
_diffrn_radiation_type MoK\a
_diffrn_radiation_wavelength 0.71073
_diffrn_reflns_av_R_equivalents 0.0196
_diffrn_reflns_av_unetI/netI 0.0233
_diffrn_reflns_Laue_measured_fraction_full 0.947
_diffrn_reflns_Laue_measured_fraction_max 0.957
_diffrn_reflns_limit_h_max 46
_diffrn_reflns_limit_h_min -45
_diffrn_reflns_limit_k_max 7
_diffrn_reflns_limit_k_min -7
_diffrn_reflns_limit_l_max 7
_diffrn_reflns_limit_l_min -7
_diffrn_reflns_number 7237
_diffrn_reflns_point_group_measured_fraction_full 0.949
_diffrn_reflns_point_group_measured_fraction_max 0.955
_diffrn_reflns_theta_full 25.242
_diffrn_reflns_theta_max 27.588
_diffrn_reflns_theta_min 3.851
_exptl_absorpt_coefficient_mu 1.528
_exptl_absorpt_correction_T_max 0.826
_exptl_absorpt_correction_T_min 0.65
_exptl_absorpt_correction_type multi-scan
_exptl_absorpt_process_details 'CrysAlisPro 1.171.40.39a (Rigaku Oxford Diffraction,2019)'
_exptl_crystal_colour 'clear light colourless'
_exptl_crystal_colour_lustre clear
_exptl_crystal_colour_modifier light
_exptl_crystal_colour_primary colourless
_exptl_crystal_density_diffrn 1.639
_exptl_crystal_description plate
_exptl_crystal_F_000 532
_exptl_crystal_size_max 0.3
_exptl_crystal_size_mid 0.23
_exptl_crystal_size_min 0.2
_refine_diff_density_max 0.363
_refine_diff_density_min -0.207
_refine_diff_density_rms 0.037
_refine_ls_abs_structure_details
;
 Flack x determined using 1045 quotients [(I+)-(I-)]/[(I+)+(I-)]
 (Parsons, Flack and Wagner, Acta Cryst. B69 (2013) 249-259).
;
_refine_ls_abs_structure_Flack -0.002(9)
_refine_ls_extinction_method none
_refine_ls_goodness_of_fit_ref 1.084
_refine_ls_hydrogen_treatment constr
_refine_ls_matrix_type full
_refine_ls_number_parameters 117
_refine_ls_number_reflns 2353
_refine_ls_number_restraints 1
_refine_ls_restrained_S_all 1.083
_refine_ls_R_factor_all 0.0138
_refine_ls_R_factor_gt 0.0137
_refine_ls_shift/su_max 0.000
_refine_ls_shift/su_mean 0.000
_refine_ls_structure_factor_coef Fsqd
_refine_ls_weighting_details 'w=1/[\s^2^(Fo^2^)+(0.0141P)^2^+0.1620P] where P=(Fo^2^+2Fc^2^)/3'
_refine_ls_weighting_scheme calc
_refine_ls_wR_factor_gt 0.0338
_refine_ls_wR_factor_ref 0.0338
_reflns_Friedel_coverage 0.806
_reflns_Friedel_fraction_full 0.951
_reflns_Friedel_fraction_max 0.952
_reflns_number_gt 2348
_reflns_number_total 2353
_reflns_threshold_expression 'I > 2\s(I)'
_cod_data_source_file d2dt00592a2.cif
_cod_data_source_block 1_ltp
_cod_database_code 7710076
_shelx_shelxl_version_number 2018/3
_shelx_space_group_comment
;
The symmetry employed for this shelxl refinement is uniquely defined
by the following loop, which should always be used as a source of
symmetry information in preference to the above space-group names.
They are only intended as comments.
;
_shelx_estimated_absorpt_t_max 0.750
_shelx_estimated_absorpt_t_min 0.657
_olex2_refinement_description
;
1. Fixed Uiso
 At 1.2 times of:
  All C(H) groups, All C(H,H) groups, All N(H,H,H) groups
 At 1.5 times of:
  All C(H,H,H) groups
2.a Ternary CH refined with riding coordinates:
 C2(H2)
2.b Secondary CH2 refined with riding coordinates:
 C1(H1D,H1E)
2.c Aromatic/amide H refined with riding coordinates:
 C7(H7), C8(H8), C6(H6), C9(H9), C5(H5)
2.d Idealised Me refined as rotating group:
 N1(H1A,H1B,H1C), C3(H3A,H3B,H3C)
;
_olex2_submission_special_instructions 'No special instructions were received'

loop_
_space_group_symop_operation_xyz
'x, y, z'
'-x, y, -z'
'x+1/2, y+1/2, z'
'-x+1/2, y+1/2, -z'

loop_
_atom_site_label
_atom_site_type_symbol
_atom_site_fract_x
_atom_site_fract_y
_atom_site_fract_z
_atom_site_U_iso_or_equiv
_atom_site_adp_type
_atom_site_occupancy
_atom_site_site_symmetry_order
_atom_site_calc_flag
_atom_site_refinement_flags_posn
_atom_site_refinement_flags_adp
_atom_site_refinement_flags_occupancy
_atom_site_disorder_assembly
_atom_site_disorder_group
Cd1 Cd 0.500000 0.73598(2) 1.000000 0.02328(7) Uani 1 2 d S T P . .
Cl2 Cl 0.43159(2) 0.66496(14) 0.96641(12) 0.04297(19) Uani 1 1 d . . . . .
Cl1 Cl 0.500000 0.7561(4) 0.500000 0.0403(2) Uani 1 2 d S T P . .
Cl3 Cl 0.500000 1.2080(3) 1.000000 0.0540(3) Uani 1 2 d S T P . .
N1 N 0.43912(5) 0.2693(8) 0.4752(4) 0.0442(7) Uani 1 1 d . . . . .
H1A H 0.442994 0.348390 0.336236 0.053 Uiso 1 1 calc R U . . .
H1B H 0.458403 0.171509 0.514706 0.053 Uiso 1 1 calc R U . . .
H1C H 0.436752 0.376274 0.596203 0.053 Uiso 1 1 calc R U . . .
C2 C 0.37084(7) 0.2722(6) 0.3372(4) 0.0353(7) Uani 1 1 d . . . . .
H2 H 0.377458 0.347967 0.182882 0.042 Uiso 1 1 calc R U . . .
C4 C 0.33777(7) 0.1039(4) 0.2775(4) 0.0302(5) Uani 1 1 d . . . . .
C7 C 0.27770(8) -0.2099(5) 0.1614(5) 0.0451(7) Uani 1 1 d . . . . .
H7 H 0.257650 -0.313615 0.122570 0.054 Uiso 1 1 calc R U . . .
C1 C 0.40421(7) 0.1212(5) 0.4388(5) 0.0353(5) Uani 1 1 d . . . . .
H1D H 0.398573 0.050333 0.595499 0.042 Uiso 1 1 calc R U . . .
H1E H 0.408315 -0.011067 0.325523 0.042 Uiso 1 1 calc R U . . .
C8 C 0.27808(8) -0.0645(6) 0.3650(6) 0.0460(6) Uani 1 1 d . . . . .
H8 H 0.258246 -0.070666 0.466213 0.055 Uiso 1 1 calc R U . . .
C6 C 0.30749(9) -0.2014(5) 0.0133(5) 0.0509(8) Uani 1 1 d . . . . .
H6 H 0.307517 -0.300221 -0.125794 0.061 Uiso 1 1 calc R U . . .
C9 C 0.30775(8) 0.0929(5) 0.4232(5) 0.0388(6) Uani 1 1 d . . . . .
H9 H 0.307400 0.192028 0.561862 0.047 Uiso 1 1 calc R U . . .
C3 C 0.36220(9) 0.4748(6) 0.5159(7) 0.0537(8) Uani 1 1 d . . . . .
H3A H 0.338750 0.548926 0.463081 0.081 Uiso 1 1 calc R U . . .
H3B H 0.381634 0.595179 0.518864 0.081 Uiso 1 1 calc R U . . .
H3C H 0.360774 0.408042 0.678274 0.081 Uiso 1 1 calc R U . . .
C5 C 0.33715(8) -0.0468(6) 0.0711(5) 0.0444(6) Uani 1 1 d . . . . .
H5 H 0.357064 -0.043204 -0.029523 0.053 Uiso 1 1 calc R U . . .

loop_
_atom_site_aniso_label
_atom_site_aniso_U_11
_atom_site_aniso_U_22
_atom_site_aniso_U_33
_atom_site_aniso_U_23
_atom_site_aniso_U_13
_atom_site_aniso_U_12
Cd1 0.02201(9) 0.02708(11) 0.02084(9) 0.000 0.00221(6) 0.000
Cl2 0.0234(3) 0.0645(5) 0.0411(3) -0.0048(2) 0.0030(2) -0.0036(2)
Cl1 0.0459(4) 0.0570(6) 0.0181(3) 0.000 0.0037(2) 0.000
Cl3 0.0889(7) 0.0234(7) 0.0489(5) 0.000 0.0003(4) 0.000
N1 0.0290(9) 0.056(2) 0.0473(11) -0.0012(13) 0.0013(8) -0.0104(13)
C2 0.0371(11) 0.0328(19) 0.0349(11) 0.0090(11) -0.0044(8) -0.0097(12)
C4 0.0295(12) 0.0303(13) 0.0301(12) 0.0034(9) -0.0037(9) -0.0017(10)
C7 0.0383(12) 0.045(2) 0.0505(15) 0.0000(11) -0.0093(11) -0.0119(12)
C1 0.0283(12) 0.0338(12) 0.0439(14) -0.0012(10) 0.0028(10) -0.0038(10)
C8 0.0315(13) 0.0509(16) 0.0562(18) -0.0039(14) 0.0083(12) -0.0058(13)
C6 0.0572(16) 0.057(2) 0.0369(13) -0.0151(11) -0.0052(12) -0.0095(14)
C9 0.0379(14) 0.0383(15) 0.0403(14) -0.0072(11) 0.0039(11) -0.0012(12)
C3 0.0447(17) 0.0306(12) 0.083(2) -0.0089(15) -0.0177(16) 0.0027(13)
C5 0.0428(15) 0.0584(16) 0.0323(13) -0.0049(13) 0.0059(11) -0.0084(14)

loop_
_atom_type_symbol
_atom_type_description
_atom_type_scat_dispersion_real
_atom_type_scat_dispersion_imag
_atom_type_scat_source
C C 0.0033 0.0016 'International Tables Vol C Tables 4.2.6.8 and 6.1.1.4'
H H 0.0000 0.0000 'International Tables Vol C Tables 4.2.6.8 and 6.1.1.4'
Cd Cd -0.8075 1.2024 'International Tables Vol C Tables 4.2.6.8 and 6.1.1.4'
Cl Cl 0.1484 0.1585 'International Tables Vol C Tables 4.2.6.8 and 6.1.1.4'
N N 0.0061 0.0033 'International Tables Vol C Tables 4.2.6.8 and 6.1.1.4'

loop_
_geom_angle_atom_site_label_1
_geom_angle_atom_site_label_2
_geom_angle_atom_site_label_3
_geom_angle
_geom_angle_site_symmetry_1
_geom_angle_site_symmetry_3
_geom_angle_publ_flag
Cl2 Cd1 Cl2 161.90(3) . 2_657 ?
Cl2 Cd1 Cl1 90.551(16) 2_657 . ?
Cl2 Cd1 Cl1 90.182(17) 2_657 1_556 ?
Cl2 Cd1 Cl1 90.182(17) . . ?
Cl2 Cd1 Cl1 90.551(16) . 1_556 ?
Cl2 Cd1 Cl3 99.050(17) . . ?
Cl2 Cd1 Cl3 80.950(17) . 1_545 ?
Cl2 Cd1 Cl3 80.951(17) 2_657 1_545 ?
Cl2 Cd1 Cl3 99.049(17) 2_657 . ?
Cl1 Cd1 Cl1 175.34(9) . 1_556 ?
Cl1 Cd1 Cl3 92.33(4) . 1_545 ?
Cl1 Cd1 Cl3 92.33(4) 1_556 1_545 ?
Cl3 Cd1 Cl1 87.67(4) . . ?
Cl3 Cd1 Cl1 87.67(4) . 1_556 ?
Cl3 Cd1 Cl3 180.0 . 1_545 ?
Cd1 Cl1 Cd1 175.34(8) . 1_554 ?
Cd1 Cl3 Cd1 180.0 . 1_565 ?
H1A N1 H1B 109.5 . . ?
H1A N1 H1C 109.5 . . ?
H1B N1 H1C 109.5 . . ?
C1 N1 H1A 109.5 . . ?
C1 N1 H1B 109.5 . . ?
C1 N1 H1C 109.5 . . ?
C4 C2 H2 107.9 . . ?
C4 C2 C1 109.1(2) . . ?
C4 C2 C3 112.9(2) . . ?
C1 C2 H2 107.9 . . ?
C3 C2 H2 107.9 . . ?
C3 C2 C1 110.9(2) . . ?
C9 C4 C2 122.2(2) . . ?
C9 C4 C5 117.8(2) . . ?
C5 C4 C2 120.0(2) . . ?
C8 C7 H7 120.4 . . ?
C8 C7 C6 119.3(2) . . ?
C6 C7 H7 120.4 . . ?
N1 C1 C2 112.4(2) . . ?
N1 C1 H1D 109.1 . . ?
N1 C1 H1E 109.1 . . ?
C2 C1 H1D 109.1 . . ?
C2 C1 H1E 109.1 . . ?
H1D C1 H1E 107.9 . . ?
C7 C8 H8 119.6 . . ?
C7 C8 C9 120.8(3) . . ?
C9 C8 H8 119.6 . . ?
C7 C6 H6 119.9 . . ?
C5 C6 C7 120.2(3) . . ?
C5 C6 H6 119.9 . . ?
C4 C9 C8 120.8(3) . . ?
C4 C9 H9 119.6 . . ?
C8 C9 H9 119.6 . . ?
C2 C3 H3A 109.5 . . ?
C2 C3 H3B 109.5 . . ?
C2 C3 H3C 109.5 . . ?
H3A C3 H3B 109.5 . . ?
H3A C3 H3C 109.5 . . ?
H3B C3 H3C 109.5 . . ?
C4 C5 H5 119.4 . . ?
C6 C5 C4 121.1(3) . . ?
C6 C5 H5 119.4 . . ?

loop_
_geom_bond_atom_site_label_1
_geom_bond_atom_site_label_2
_geom_bond_distance
_geom_bond_site_symmetry_2
_geom_bond_publ_flag
Cd1 Cl2 2.4791(6) . ?
Cd1 Cl2 2.4792(6) 2_657 ?
Cd1 Cl1 2.71795(13) . ?
Cd1 Cl1 2.71795(14) 1_556 ?
Cd1 Cl3 2.8990(14) 1_545 ?
Cd1 Cl3 2.5914(14) . ?
N1 H1A 0.8900 . ?
N1 H1B 0.8900 . ?
N1 H1C 0.8900 . ?
N1 C1 1.495(3) . ?
C2 H2 0.9800 . ?
C2 C4 1.521(3) . ?
C2 C1 1.527(4) . ?
C2 C3 1.522(4) . ?
C4 C9 1.383(4) . ?
C4 C5 1.392(4) . ?
C7 H7 0.9300 . ?
C7 C8 1.363(4) . ?
C7 C6 1.384(4) . ?
C1 H1D 0.9700 . ?
C1 H1E 0.9700 . ?
C8 H8 0.9300 . ?
C8 C9 1.390(4) . ?
C6 H6 0.9300 . ?
C6 C5 1.380(4) . ?
C9 H9 0.9300 . ?
C3 H3A 0.9600 . ?
C3 H3B 0.9600 . ?
C3 H3C 0.9600 . ?
C5 H5 0.9300 . ?

loop_
_geom_torsion_atom_site_label_1
_geom_torsion_atom_site_label_2
_geom_torsion_atom_site_label_3
_geom_torsion_atom_site_label_4
_geom_torsion
_geom_torsion_site_symmetry_1
_geom_torsion_site_symmetry_2
_geom_torsion_site_symmetry_3
_geom_torsion_site_symmetry_4
_geom_torsion_publ_flag
C2 C4 C9 C8 -179.4(3) . . . . ?
C2 C4 C5 C6 179.9(3) . . . . ?
C4 C2 C1 N1 173.4(2) . . . . ?
C7 C8 C9 C4 -0.7(5) . . . . ?
C7 C6 C5 C4 -0.3(5) . . . . ?
C1 C2 C4 C9 105.8(3) . . . . ?
C1 C2 C4 C5 -73.8(3) . . . . ?
C8 C7 C6 C5 -0.2(5) . . . . ?
C6 C7 C8 C9 0.7(5) . . . . ?
C9 C4 C5 C6 0.2(4) . . . . ?
C3 C2 C4 C9 -17.9(4) . . . . ?
C3 C2 C4 C5 162.5(3) . . . . ?
C3 C2 C1 N1 -61.6(3) . . . . ?
C5 C4 C9 C8 0.2(4) . . . . ?
